data_1531854
loop_
_publ_author_name
'Merlo, F.'
'Palenzona, A.'
'Pani, M.'

_publ_section_title
;
 Yb2 Ge, Eu2 Ge and Eu2 Si: new (Pb Cl2)-type compounds
;
_journal_name_full 'Journal of Alloys Compd.'
_journal_page_first 173
_journal_page_last 175
_journal_volume 348
_journal_year 2003
_chemical_formula_sum 'Eu2 Ge'
_space_group_IT_number 62
_symmetry_space_group_name_Hall '-P 2ac 2n'
_symmetry_space_group_name_H-M 'P n m a'
_cell_angle_alpha 90
_cell_angle_beta 90
_cell_angle_gamma 90
_cell_formula_units_Z 4
_cell_length_a 7.869
_cell_length_b 5.077
_cell_length_c 9.416
_cell_volume 376.178
_citation_journal_id_ASTM JALCEU
_cod_data_source_file Merlo_JALCEU_2003_1264.cif
_cod_data_source_block Eu2Ge1
_cod_original_cell_volume 376.1778
_cod_original_formula_sum 'Eu2 Ge1'
_cod_database_code 1531854

loop_
_symmetry_equiv_pos_as_xyz
x,y,z
-x+1/2,-y,z+1/2
x+1/2,-y+1/2,-z+1/2
-x,y+1/2,-z
-x,-y,-z
x-1/2,y,-z-1/2
-x-1/2,y-1/2,z-1/2
x,-y-1/2,z

loop_
_atom_site_label
_atom_site_type_symbol
_atom_site_fract_x
_atom_site_fract_y
_atom_site_fract_z
_atom_site_occupancy
_atom_site_U_iso_or_equiv
Eu1 Eu 0.0196 0.25 0.6863 1 0.0
Ge1 Ge 0.247 0.25 0.404 1 0.0
Eu2 Eu 0.1545 0.25 0.0791 1 0.0
